data_7104111
loop_
_publ_author_name
'Jones, Cameron'
'Stasch, Andreas'
'Woodul, William D'

_publ_section_title
;
 Gallyl lanthanide complexes containing unsupported Ln-Ga (Ln = Sm, Eu,
 Yb or Tm) bonds.
;
_journal_issue 1
_journal_name_full 'Chemical communications (Cambridge, England)'
_journal_page_first 113
_journal_page_last 115
_journal_paper_doi 10.1039/b817933f
_journal_volume 34
_journal_year 2008
_chemical_formula_sum 'C64 H104 Ga2 N8 Sm'
_chemical_formula_weight 1275.34
_chemical_name_systematic
;
?
;
_space_group_IT_number 15
_symmetry_cell_setting monoclinic
_symmetry_space_group_name_Hall '-C 2yc'
_symmetry_space_group_name_H-M 'C 1 2/c 1'
_atom_sites_solution_hydrogens geom
_atom_sites_solution_primary direct
_atom_sites_solution_secondary difmap
_audit_creation_method SHELXL-97
_cell_angle_alpha 90.00
_cell_angle_beta 131.48(3)
_cell_angle_gamma 90.00
_cell_formula_units_Z 4
_cell_length_a 29.344(6)
_cell_length_b 13.855(3)
_cell_length_c 21.633(4)
_cell_measurement_temperature 123(2)
_cell_volume 6589(2)
_computing_structure_refinement 'SHELXL-97 (Sheldrick, 1997)'
_computing_structure_solution 'SHELXS-97 (Sheldrick, 1990)'
_diffrn_ambient_temperature 123(2)
_diffrn_measured_fraction_theta_full 0.999
_diffrn_measured_fraction_theta_max 0.999
_diffrn_measurement_device_type 'Bruker X8 CCd'
_diffrn_radiation_monochromator graphite
_diffrn_radiation_source 'fine-focus sealed tube'
_diffrn_radiation_type MoK\a
_diffrn_radiation_wavelength 0.71073
_diffrn_reflns_av_R_equivalents 0.0226
_diffrn_reflns_av_sigmaI/netI 0.0190
_diffrn_reflns_limit_h_max 41
_diffrn_reflns_limit_h_min -25
_diffrn_reflns_limit_k_max 18
_diffrn_reflns_limit_k_min -19
_diffrn_reflns_limit_l_max 29
_diffrn_reflns_limit_l_min -30
_diffrn_reflns_number 41996
_diffrn_reflns_theta_full 30.00
_diffrn_reflns_theta_max 30.00
_diffrn_reflns_theta_min 2.48
_exptl_absorpt_coefficient_mu 1.734
_exptl_absorpt_correction_T_max 0.791
_exptl_absorpt_correction_T_min 0.540
_exptl_absorpt_correction_type multi-scan
_exptl_absorpt_process_details 'SADABS (Sheldrick, 1997)'
_exptl_crystal_colour 'dark green'
_exptl_crystal_density_diffrn 1.286
_exptl_crystal_density_method 'not measured'
_exptl_crystal_description block
_exptl_crystal_F_000 2672
_exptl_crystal_size_max 0.40
_exptl_crystal_size_mid 0.20
_exptl_crystal_size_min 0.15
_refine_diff_density_max 1.782
_refine_diff_density_min -0.706
_refine_diff_density_rms 0.083
_refine_ls_extinction_method none
_refine_ls_goodness_of_fit_ref 1.037
_refine_ls_hydrogen_treatment constr
_refine_ls_matrix_type full
_refine_ls_number_parameters 382
_refine_ls_number_reflns 9610
_refine_ls_number_restraints 6
_refine_ls_restrained_S_all 1.038
_refine_ls_R_factor_all 0.0382
_refine_ls_R_factor_gt 0.0312
_refine_ls_shift/su_max 0.000
_refine_ls_shift/su_mean 0.000
_refine_ls_structure_factor_coef Fsqd
_refine_ls_weighting_details 'calc w=1/[\s^2^(Fo^2^)+(0.0422P)^2^+15.1112P] where P=(Fo^2^+2Fc^2^)/3'
_refine_ls_weighting_scheme calc
_refine_ls_wR_factor_gt 0.0802
_refine_ls_wR_factor_ref 0.0854
_reflns_number_gt 8436
_reflns_number_total 9610
_reflns_threshold_expression >2sigma(I)
_cod_data_source_file b817933f.txt
_cod_data_source_block compound5
_cod_depositor_comments
;
The following automatic conversions were performed:
'_exptl_absorpt_correction_type' value 'multi scan' changed to
'multi-scan' according to
'/home/saulius/struct/CIF-dictionaries/cif_core.dic' dictionary named
'cif_core.dic' version 2.4.1 from 2010-06-29.

Automatic conversion script
Id: cif_fix_enum 1527 2010-12-29 10:47:43Z saulius 
;
_cod_original_sg_symbol_H-M C2/c
_cod_database_code 7104111

loop_
_symmetry_equiv_pos_as_xyz
'x, y, z'
'-x, y, -z+1/2'
'x+1/2, y+1/2, z'
'-x+1/2, y+1/2, -z+1/2'
'-x, -y, -z'
'x, -y, z-1/2'
'-x+1/2, -y+1/2, -z'
'x+1/2, -y+1/2, z-1/2'

loop_
_atom_site_label
_atom_site_type_symbol
_atom_site_fract_x
_atom_site_fract_y
_atom_site_fract_z
_atom_site_U_iso_or_equiv
_atom_site_adp_type
_atom_site_occupancy
_atom_site_symmetry_multiplicity
_atom_site_calc_flag
_atom_site_refinement_flags
_atom_site_disorder_assembly
_atom_site_disorder_group
Sm1 Sm 0.0000 0.0000 0.0000 0.02206(5) Uani 1 2 d S . .
Ga1 Ga 0.111816(9) 0.159860(16) 0.093408(14) 0.02187(6) Uani 1 1 d . . .
N1 N 0.14848(8) 0.25395(13) 0.18047(11) 0.0256(3) Uani 1 1 d . . .
C1 C 0.18876(12) 0.31387(19) 0.18549(16) 0.0386(6) Uani 1 1 d . . .
H1 H 0.2108 0.3633 0.2259 0.046 Uiso 1 1 calc R . .
N2 N 0.16114(9) 0.22177(14) 0.07531(12) 0.0278(4) Uani 1 1 d . . .
C2 C 0.19473(13) 0.2978(2) 0.12984(17) 0.0413(6) Uani 1 1 d . . .
H2 H 0.2205 0.3364 0.1279 0.050 Uiso 1 1 calc R . .
N3 N 0.00390(14) -0.0014(2) 0.12825(18) 0.0553(8) Uani 1 1 d . . .
C3 C 0.14434(11) 0.26141(18) 0.24224(15) 0.0323(5) Uani 1 1 d . . .
N4 N 0.07439(12) -0.1462(2) 0.10754(16) 0.0534(6) Uani 1 1 d . . .
C4 C 0.09589(13) 0.3118(2) 0.22542(19) 0.0462(7) Uani 1 1 d . . .
C5 C 0.09179(17) 0.3145(3) 0.2865(2) 0.0628(10) Uani 1 1 d . . .
H5 H 0.0592 0.3486 0.2761 0.075 Uiso 1 1 calc R . .
C6 C 0.1333(2) 0.2693(3) 0.3599(2) 0.0734(13) Uani 1 1 d . . .
H6 H 0.1295 0.2720 0.4001 0.088 Uiso 1 1 calc R . .
C7 C 0.18082(18) 0.2199(3) 0.3767(2) 0.0594(9) Uani 1 1 d . . .
H7 H 0.2094 0.1883 0.4284 0.071 Uiso 1 1 calc R . .
C8 C 0.18798(14) 0.2150(2) 0.31883(16) 0.0412(6) Uani 1 1 d . . .
C9 C 0.04986(12) 0.3618(3) 0.1437(2) 0.0539(8) Uani 1 1 d . . .
H9 H 0.0474 0.3242 0.1021 0.065 Uiso 1 1 calc R . .
C10 C -0.01441(16) 0.3658(3) 0.1128(3) 0.0822(14) Uani 1 1 d . . .
H10A H -0.0294 0.3000 0.1060 0.123 Uiso 1 1 calc R . .
H10B H -0.0414 0.3994 0.0596 0.123 Uiso 1 1 calc R . .
H10C H -0.0137 0.4006 0.1529 0.123 Uiso 1 1 calc R . .
C11 C 0.06979(18) 0.4624(4) 0.1447(3) 0.0800(12) Uani 1 1 d . . .
H11A H 0.0752 0.5006 0.1873 0.120 Uiso 1 1 calc R . .
H11B H 0.0388 0.4927 0.0908 0.120 Uiso 1 1 calc R . .
H11C H 0.1084 0.4594 0.1568 0.120 Uiso 1 1 calc R . .
C12 C 0.24071(14) 0.1593(2) 0.33759(17) 0.0463(6) Uani 1 1 d . . .
H12 H 0.2477 0.1867 0.3017 0.056 Uiso 1 1 calc R . .
C13 C 0.30099(19) 0.1680(3) 0.4275(2) 0.0793(13) Uani 1 1 d . . .
H13A H 0.3113 0.2363 0.4421 0.119 Uiso 1 1 calc R . .
H13B H 0.3334 0.1356 0.4335 0.119 Uiso 1 1 calc R . .
H13C H 0.2966 0.1376 0.4642 0.119 Uiso 1 1 calc R . .
C14 C 0.22499(17) 0.0528(2) 0.3152(2) 0.0579(8) Uani 1 1 d . . .
H14A H 0.2154 0.0244 0.3470 0.087 Uiso 1 1 calc R . .
H14B H 0.2598 0.0190 0.3282 0.087 Uiso 1 1 calc R . .
H14C H 0.1897 0.0467 0.2561 0.087 Uiso 1 1 calc R . .
C15 C 0.16812(9) 0.20074(15) 0.01772(13) 0.0247(4) Uani 1 1 d . A .
C16 C 0.14445(13) 0.26345(17) -0.04868(16) 0.0353(5) Uani 1 1 d D . .
C17 C 0.15318(12) 0.24123(18) -0.10300(15) 0.0353(5) Uani 1 1 d . A .
H17 H 0.1379 0.2839 -0.1474 0.042 Uiso 1 1 calc R . .
C18 C 0.18320(11) 0.15942(19) -0.09382(14) 0.0342(5) Uani 1 1 d . . .
H18 H 0.1889 0.1457 -0.1313 0.041 Uiso 1 1 calc R A .
C19 C 0.20512(11) 0.0969(2) -0.02968(15) 0.0365(5) Uani 1 1 d . A .
H19 H 0.2252 0.0395 -0.0241 0.044 Uiso 1 1 calc R . .
C20 C 0.19833(10) 0.11635(18) 0.02702(13) 0.0288(4) Uani 1 1 d . . .
C21 C 0.1229(4) 0.3592(5) -0.0493(5) 0.0281(14) Uani 0.419(8) 1 d PD A 1
H21 H 0.1469 0.3822 0.0087 0.034 Uiso 0.419(8) 1 calc PR A 1
C22 C 0.1237(4) 0.4361(5) -0.0991(5) 0.0407(17) Uani 0.419(8) 1 d PD A 1
H22A H 0.1653 0.4441 -0.0772 0.061 Uiso 0.419(8) 1 calc PR A 1
H22B H 0.1092 0.4975 -0.0951 0.061 Uiso 0.419(8) 1 calc PR A 1
H22C H 0.0970 0.4161 -0.1570 0.061 Uiso 0.419(8) 1 calc PR A 1
C23A C 0.0382(2) 0.3516(4) -0.1597(4) 0.0530(16) Uani 0.581(8) 1 d PD A 2
H23A H 0.0124 0.4015 -0.1644 0.079 Uiso 0.581(8) 1 calc PR A 2
H23B H 0.0183 0.2886 -0.1733 0.079 Uiso 0.581(8) 1 calc PR A 2
H23C H 0.0444 0.3660 -0.1980 0.079 Uiso 0.581(8) 1 calc PR A 2
C24 C 0.22447(13) 0.0483(2) 0.09898(17) 0.0415(6) Uani 1 1 d . A .
H24 H 0.1931 0.0415 0.1040 0.050 Uiso 1 1 calc R . .
C25 C 0.28120(14) 0.0910(3) 0.18021(19) 0.0657(11) Uani 1 1 d . . .
H25A H 0.2948 0.0485 0.2259 0.099 Uiso 1 1 calc R A .
H25B H 0.2716 0.1549 0.1885 0.099 Uiso 1 1 calc R . .
H25C H 0.3136 0.0971 0.1784 0.099 Uiso 1 1 calc R . .
C26 C 0.2375(2) -0.0524(3) 0.0862(3) 0.0691(12) Uani 1 1 d . . .
H26A H 0.2723 -0.0500 0.0892 0.104 Uiso 1 1 calc R A .
H26B H 0.2017 -0.0765 0.0319 0.104 Uiso 1 1 calc R . .
H26C H 0.2468 -0.0955 0.1292 0.104 Uiso 1 1 calc R . .
C27 C 0.0247(3) -0.0990(4) 0.1628(3) 0.108(2) Uani 1 1 d . . .
H27A H -0.0090 -0.1446 0.1244 0.130 Uiso 1 1 calc R . .
H27B H 0.0334 -0.1010 0.2155 0.130 Uiso 1 1 calc R . .
C28 C 0.0788(2) -0.1334(4) 0.1782(2) 0.0771(13) Uani 1 1 d . . .
H28A H 0.1123 -0.0875 0.2166 0.093 Uiso 1 1 calc R . .
H28B H 0.0907 -0.1962 0.2072 0.093 Uiso 1 1 calc R . .
C29 C 0.0349(2) 0.0773(3) 0.1824(3) 0.0832(15) Uani 1 1 d . . .
H29A H 0.0358 0.0701 0.2283 0.125 Uiso 1 1 calc R . .
H29B H 0.0139 0.1374 0.1527 0.125 Uiso 1 1 calc R . .
H29C H 0.0766 0.0794 0.2040 0.125 Uiso 1 1 calc R . .
C30 C -0.0583(2) 0.0022(5) 0.0971(3) 0.129(3) Uani 1 1 d . . .
H30A H -0.0572 -0.0070 0.1429 0.194 Uiso 1 1 calc R . .
H30B H -0.0827 -0.0491 0.0562 0.194 Uiso 1 1 calc R . .
H30C H -0.0764 0.0651 0.0712 0.194 Uiso 1 1 calc R . .
C31 C 0.1343(2) -0.1364(4) 0.1326(3) 0.0923(16) Uani 1 1 d . . .
H31A H 0.1609 -0.1886 0.1707 0.139 Uiso 1 1 calc R . .
H31B H 0.1521 -0.0741 0.1601 0.139 Uiso 1 1 calc R . .
H31C H 0.1301 -0.1398 0.0838 0.139 Uiso 1 1 calc R . .
C32 C 0.0524(2) -0.2414(3) 0.0742(3) 0.103(2) Uani 1 1 d . . .
H32A H 0.0827 -0.2892 0.1144 0.155 Uiso 1 1 calc R . .
H32B H 0.0452 -0.2475 0.0233 0.155 Uiso 1 1 calc R . .
H32C H 0.0142 -0.2526 0.0623 0.155 Uiso 1 1 calc R . .
C23 C 0.0574(3) 0.3403(6) -0.0888(6) 0.063(3) Uani 0.419(8) 1 d PD A 1
H23D H 0.0363 0.3052 -0.1407 0.094 Uiso 0.419(8) 1 calc PR A 1
H23E H 0.0368 0.4019 -0.0997 0.094 Uiso 0.419(8) 1 calc PR A 1
H23F H 0.0570 0.3015 -0.0512 0.094 Uiso 0.419(8) 1 calc PR A 1
C22A C 0.1334(3) 0.4451(4) -0.0552(6) 0.0578(19) Uani 0.581(8) 1 d PD A 2
H22D H 0.1399 0.4512 -0.0940 0.087 Uiso 0.581(8) 1 calc PR A 2
H22E H 0.1728 0.4446 0.0014 0.087 Uiso 0.581(8) 1 calc PR A 2
H22F H 0.1092 0.4999 -0.0622 0.087 Uiso 0.581(8) 1 calc PR A 2
C21A C 0.0990(3) 0.3496(4) -0.0723(4) 0.0355(13) Uani 0.581(8) 1 d PD A 2
H21A H 0.0911 0.3468 -0.0339 0.043 Uiso 0.581(8) 1 calc PR A 2

loop_
_atom_site_aniso_label
_atom_site_aniso_U_11
_atom_site_aniso_U_22
_atom_site_aniso_U_33
_atom_site_aniso_U_23
_atom_site_aniso_U_13
_atom_site_aniso_U_12
Sm1 0.02051(7) 0.02668(8) 0.02058(7) -0.00365(5) 0.01429(6) -0.00786(5)
Ga1 0.02028(10) 0.02370(11) 0.02398(11) -0.00556(8) 0.01564(9) -0.00724(8)
N1 0.0281(8) 0.0270(9) 0.0286(8) -0.0080(7) 0.0217(7) -0.0096(7)
C1 0.0510(14) 0.0373(13) 0.0445(13) -0.0224(11) 0.0388(12) -0.0277(11)
N2 0.0359(9) 0.0276(9) 0.0310(9) -0.0094(7) 0.0269(8) -0.0133(7)
C2 0.0563(15) 0.0409(14) 0.0511(15) -0.0235(11) 0.0459(14) -0.0309(12)
N3 0.0660(17) 0.0736(19) 0.0522(15) -0.0292(13) 0.0502(14) -0.0402(14)
C3 0.0385(11) 0.0346(12) 0.0364(11) -0.0165(9) 0.0302(10) -0.0183(9)
N4 0.0498(14) 0.0518(15) 0.0389(12) 0.0106(11) 0.0210(11) 0.0042(11)
C4 0.0408(13) 0.0599(18) 0.0509(15) -0.0256(14) 0.0359(13) -0.0173(12)
C5 0.0628(19) 0.084(3) 0.075(2) -0.032(2) 0.059(2) -0.0211(18)
C6 0.091(3) 0.103(3) 0.066(2) -0.037(2) 0.069(2) -0.044(2)
C7 0.087(2) 0.065(2) 0.0479(16) -0.0165(15) 0.0536(18) -0.0349(18)
C8 0.0602(16) 0.0373(13) 0.0372(12) -0.0112(10) 0.0370(13) -0.0216(12)
C9 0.0311(12) 0.070(2) 0.0566(18) -0.0225(15) 0.0275(13) -0.0021(13)
C10 0.0418(17) 0.086(3) 0.115(4) -0.020(3) 0.050(2) 0.0032(18)
C11 0.0489(19) 0.101(3) 0.064(2) 0.013(2) 0.0258(18) -0.001(2)
C12 0.0556(16) 0.0416(15) 0.0364(13) 0.0070(11) 0.0283(13) -0.0021(12)
C13 0.061(2) 0.082(3) 0.0484(19) 0.0051(19) 0.0164(17) -0.010(2)
C14 0.0603(19) 0.0493(18) 0.0577(19) 0.0048(15) 0.0363(17) 0.0001(15)
C15 0.0272(9) 0.0267(10) 0.0256(9) -0.0055(7) 0.0198(8) -0.0095(8)
C16 0.0551(15) 0.0247(11) 0.0405(13) 0.0010(9) 0.0378(12) -0.0016(10)
C17 0.0475(13) 0.0350(12) 0.0302(11) 0.0024(9) 0.0286(11) -0.0039(10)
C18 0.0351(11) 0.0480(14) 0.0273(10) -0.0010(10) 0.0240(10) -0.0016(10)
C19 0.0354(11) 0.0494(15) 0.0352(12) 0.0079(10) 0.0278(10) 0.0122(10)
C20 0.0250(9) 0.0391(12) 0.0265(10) 0.0031(8) 0.0188(8) 0.0010(8)
C21 0.030(4) 0.029(3) 0.030(4) 0.008(3) 0.023(3) 0.006(3)
C22 0.055(4) 0.028(3) 0.051(4) 0.016(3) 0.041(4) 0.014(3)
C23A 0.041(3) 0.042(3) 0.065(4) 0.013(2) 0.031(3) 0.005(2)
C24 0.0449(13) 0.0533(16) 0.0389(13) 0.0191(12) 0.0331(12) 0.0198(12)
C25 0.0429(15) 0.114(3) 0.0348(14) 0.0273(18) 0.0236(13) 0.0188(18)
C26 0.100(3) 0.068(2) 0.078(2) 0.042(2) 0.075(2) 0.051(2)
C27 0.170(6) 0.105(4) 0.080(3) -0.018(3) 0.095(4) -0.061(4)
C28 0.077(3) 0.101(3) 0.0379(16) 0.0149(18) 0.0311(18) -0.017(2)
C29 0.118(3) 0.095(3) 0.088(3) -0.057(2) 0.091(3) -0.069(3)
C30 0.097(3) 0.242(8) 0.108(4) -0.126(5) 0.093(3) -0.118(4)
C31 0.064(2) 0.079(3) 0.113(4) 0.039(3) 0.049(3) 0.027(2)
C32 0.106(4) 0.052(2) 0.065(3) 0.0072(19) 0.020(3) 0.025(2)
C23 0.050(4) 0.062(5) 0.096(7) 0.047(5) 0.057(5) 0.031(4)
C22A 0.052(3) 0.030(3) 0.091(6) -0.001(3) 0.047(4) -0.001(2)
C21A 0.029(3) 0.031(2) 0.045(3) 0.003(2) 0.024(3) 0.001(2)

loop_
_atom_type_symbol
_atom_type_description
_atom_type_scat_dispersion_real
_atom_type_scat_dispersion_imag
_atom_type_scat_source
C C 0.0033 0.0016 'International Tables Vol C Tables 4.2.6.8 and 6.1.1.4'
H H 0.0000 0.0000 'International Tables Vol C Tables 4.2.6.8 and 6.1.1.4'
N N 0.0061 0.0033 'International Tables Vol C Tables 4.2.6.8 and 6.1.1.4'
Ga Ga 0.2307 1.6083 'International Tables Vol C Tables 4.2.6.8 and 6.1.1.4'
Sm Sm -0.1638 3.4418 'International Tables Vol C Tables 4.2.6.8 and 6.1.1.4'

loop_
_geom_angle_atom_site_label_1
_geom_angle_atom_site_label_2
_geom_angle_atom_site_label_3
_geom_angle
_geom_angle_site_symmetry_1
_geom_angle_site_symmetry_3
_geom_angle_publ_flag
N3 Sm1 N3 180.00(13) . 5 ?
N3 Sm1 N4 110.14(10) . 5 ?
N3 Sm1 N4 69.86(10) 5 5 ?
N3 Sm1 N4 69.86(10) . . ?
N3 Sm1 N4 110.14(10) 5 . ?
N4 Sm1 N4 180.00(8) 5 . ?
N3 Sm1 Ga1 88.44(6) . 5 ?
N3 Sm1 Ga1 91.56(6) 5 5 ?
N4 Sm1 Ga1 93.78(7) 5 5 ?
N4 Sm1 Ga1 86.22(7) . 5 ?
N3 Sm1 Ga1 91.56(6) . . ?
N3 Sm1 Ga1 88.44(6) 5 . ?
N4 Sm1 Ga1 86.22(7) 5 . ?
N4 Sm1 Ga1 93.78(7) . . ?
Ga1 Sm1 Ga1 180.000(9) 5 . ?
N1 Ga1 N2 83.66(8) . . ?
N1 Ga1 Sm1 137.23(5) . . ?
N2 Ga1 Sm1 138.19(5) . . ?
C1 N1 C3 118.73(18) . . ?
C1 N1 Ga1 112.08(14) . . ?
C3 N1 Ga1 128.80(14) . . ?
C2 C1 N1 116.1(2) . . ?
C2 N2 C15 117.82(17) . . ?
C2 N2 Ga1 111.69(14) . . ?
C15 N2 Ga1 130.49(14) . . ?
C1 C2 N2 116.4(2) . . ?
C29 N3 C30 106.1(3) . . ?
C29 N3 C27 118.0(4) . . ?
C30 N3 C27 103.7(4) . . ?
C29 N3 Sm1 114.50(19) . . ?
C30 N3 Sm1 109.5(2) . . ?
C27 N3 Sm1 104.4(2) . . ?
C4 C3 C8 120.6(2) . . ?
C4 C3 N1 119.8(2) . . ?
C8 C3 N1 119.6(2) . . ?
C32 N4 C28 109.6(4) . . ?
C32 N4 C31 107.6(4) . . ?
C28 N4 C31 110.5(3) . . ?
C32 N4 Sm1 114.3(2) . . ?
C28 N4 Sm1 105.5(2) . . ?
C31 N4 Sm1 109.3(2) . . ?
C3 C4 C5 118.3(3) . . ?
C3 C4 C9 120.1(2) . . ?
C5 C4 C9 121.6(3) . . ?
C6 C5 C4 121.3(3) . . ?
C5 C6 C7 120.6(3) . . ?
C6 C7 C8 121.1(4) . . ?
C7 C8 C3 118.1(3) . . ?
C7 C8 C12 120.9(3) . . ?
C3 C8 C12 121.0(2) . . ?
C4 C9 C11 111.8(3) . . ?
C4 C9 C10 114.7(3) . . ?
C11 C9 C10 109.1(3) . . ?
C8 C12 C14 111.4(3) . . ?
C8 C12 C13 114.3(3) . . ?
C14 C12 C13 109.2(3) . . ?
C20 C15 C16 120.0(2) . . ?
C20 C15 N2 119.42(19) . . ?
C16 C15 N2 120.6(2) . . ?
C17 C16 C15 118.9(2) . . ?
C17 C16 C21 120.8(3) . . ?
C15 C16 C21 119.1(3) . . ?
C17 C16 C21A 118.4(3) . . ?
C15 C16 C21A 122.0(3) . . ?
C21 C16 C21A 19.8(3) . . ?
C18 C17 C16 121.4(2) . . ?
C17 C18 C19 119.5(2) . . ?
C18 C19 C20 121.4(2) . . ?
C19 C20 C15 118.8(2) . . ?
C19 C20 C24 120.8(2) . . ?
C15 C20 C24 120.4(2) . . ?
C16 C21 C23 103.0(6) . . ?
C16 C21 C22 115.5(6) . . ?
C23 C21 C22 109.1(6) . . ?
C26 C24 C20 113.5(2) . . ?
C26 C24 C25 110.6(3) . . ?
C20 C24 C25 111.3(3) . . ?
N3 C27 C28 116.0(4) . . ?
N4 C28 C27 118.0(3) . . ?
C23A C21A C22A 108.9(6) . . ?
C23A C21A C16 117.1(5) . . ?
C22A C21A C16 106.7(4) . . ?

loop_
_geom_bond_atom_site_label_1
_geom_bond_atom_site_label_2
_geom_bond_distance
_geom_bond_site_symmetry_2
_geom_bond_publ_flag
Sm1 N3 2.700(2) . ?
Sm1 N3 2.700(2) 5 ?
Sm1 N4 2.748(3) 5 ?
Sm1 N4 2.748(3) . ?
Sm1 Ga1 3.3124(9) 5 ?
Sm1 Ga1 3.3124(9) . ?
Ga1 N1 1.9287(18) . ?
Ga1 N2 1.9326(18) . ?
N1 C1 1.389(3) . ?
N1 C3 1.424(3) . ?
C1 C2 1.345(3) . ?
N2 C2 1.390(3) . ?
N2 C15 1.420(3) . ?
N3 C29 1.406(4) . ?
N3 C30 1.468(5) . ?
N3 C27 1.469(7) . ?
C3 C4 1.398(4) . ?
C3 C8 1.410(4) . ?
N4 C32 1.436(5) . ?
N4 C28 1.458(5) . ?
N4 C31 1.463(5) . ?
C4 C5 1.403(4) . ?
C4 C9 1.506(5) . ?
C5 C6 1.355(6) . ?
C6 C7 1.369(6) . ?
C7 C8 1.401(4) . ?
C8 C12 1.524(5) . ?
C9 C11 1.507(6) . ?
C9 C10 1.529(4) . ?
C12 C14 1.526(4) . ?
C12 C13 1.539(5) . ?
C15 C20 1.399(3) . ?
C15 C16 1.407(3) . ?
C16 C17 1.393(3) . ?
C16 C21 1.467(8) . ?
C16 C21A 1.601(6) . ?
C17 C18 1.367(4) . ?
C18 C19 1.381(3) . ?
C19 C20 1.393(3) . ?
C20 C24 1.523(3) . ?
C21 C23 1.522(9) . ?
C21 C22 1.526(9) . ?
C23A C21A 1.514(8) . ?
C24 C26 1.519(5) . ?
C24 C25 1.528(5) . ?
C27 C28 1.467(8) . ?
C22A C21A 1.553(8) . ?
